data_2311658
loop_
_publ_author_name
'Kumar, Sandeep'
'Khajuria, Ruchi'
'Jassal, Amanpreet Kaur'
'Hundal, Geeta'
'Hundal, Maninder S.'
'Pandey, Sushil K.'

_publ_section_title
;
 Synthesis and structural characterization of donor-stabilized
 disubstituted diphenyldithiophosphates of nickel(II).
;
_journal_issue 'Pt 4'
_journal_name_full 'Acta crystallographica Section B, Structural science, crystal engineering and materials'
_journal_page_first 761
_journal_page_last 767
_journal_paper_doi 10.1107/S2052520614014966
_journal_volume 70
_journal_year 2014
_chemical_formula_moiety 'C46 H54 N2 Ni O4 P2 S4'
_chemical_formula_sum 'C46 H54 N2 Ni O4 P2 S4'
_chemical_formula_weight 947.82
_space_group_IT_number 2
_space_group_name_Hall '-P 1'
_space_group_name_H-M_alt 'P -1'
_symmetry_cell_setting triclinic
_symmetry_space_group_name_Hall '-P 1'
_symmetry_space_group_name_H-M 'P -1'
_atom_sites_solution_hydrogens geom
_atom_sites_solution_primary direct
_atom_sites_solution_secondary difmap
_audit_creation_method SHELXL-97
_cell_angle_alpha 99.315(4)
_cell_angle_beta 98.447(3)
_cell_angle_gamma 112.821(3)
_cell_formula_units_Z 1
_cell_length_a 9.5505(8)
_cell_length_b 9.8010(8)
_cell_length_c 14.2026(12)
_cell_measurement_reflns_used 9906
_cell_measurement_temperature 296(2)
_cell_measurement_theta_max 27.32
_cell_measurement_theta_min 2.44
_cell_volume 1176.64(17)
_computing_cell_refinement 'Bruker SAINT'
_computing_data_collection 'Bruker APEX2'
_computing_data_reduction 'Bruker SAINT'
_computing_molecular_graphics 'Bruker SHELXTL'
_computing_publication_material 'Bruker SHELXTL'
_computing_structure_refinement 'SHELXL-97 (Sheldrick, 2008)'
_computing_structure_solution 'SHELXS-97 (Altomare et al., 1993)'
_diffrn_ambient_temperature 296(2)
_diffrn_measured_fraction_theta_full 0.986
_diffrn_measured_fraction_theta_max 0.986
_diffrn_measurement_device_type 'Bruker APEX-II CCD'
_diffrn_measurement_method '\f and \w scans'
_diffrn_radiation_monochromator graphite
_diffrn_radiation_source 'fine-focus sealed tube'
_diffrn_radiation_type MoK\a
_diffrn_radiation_wavelength 0.71073
_diffrn_reflns_av_R_equivalents 0.0288
_diffrn_reflns_av_sigmaI/netI 0.0242
_diffrn_reflns_limit_h_max 12
_diffrn_reflns_limit_h_min -12
_diffrn_reflns_limit_k_max 10
_diffrn_reflns_limit_k_min -12
_diffrn_reflns_limit_l_max 18
_diffrn_reflns_limit_l_min -18
_diffrn_reflns_number 18873
_diffrn_reflns_theta_full 27.32
_diffrn_reflns_theta_max 27.32
_diffrn_reflns_theta_min 1.49
_exptl_absorpt_coefficient_mu 0.701
_exptl_absorpt_correction_T_max 0.7455
_exptl_absorpt_correction_T_min 0.6450
_exptl_absorpt_correction_type multi-scan
_exptl_absorpt_process_details 'SADABS-2008/1 - Bruker AXS area detector scaling and absorption correction'
_exptl_crystal_colour Green
_exptl_crystal_density_diffrn 1.338
_exptl_crystal_density_method 'not measured'
_exptl_crystal_description Needles
_exptl_crystal_F_000 498
_exptl_crystal_size_max 0.15
_exptl_crystal_size_mid 0.11
_exptl_crystal_size_min 0.09
_refine_diff_density_max 0.312
_refine_diff_density_min -0.225
_refine_ls_extinction_method none
_refine_ls_goodness_of_fit_ref 1.036
_refine_ls_matrix_type full
_refine_ls_number_parameters 273
_refine_ls_number_reflns 5246
_refine_ls_number_restraints 0
_refine_ls_restrained_S_all 1.036
_refine_ls_R_factor_all 0.0366
_refine_ls_R_factor_gt 0.0285
_refine_ls_shift/su_max 0.000
_refine_ls_shift/su_mean 0.000
_refine_ls_structure_factor_coef Fsqd
_refine_ls_weighting_details 'calc w=1/[\s^2^(Fo^2^)+(0.0400P)^2^+0.4175P] where P=(Fo^2^+2Fc^2^)/3'
_refine_ls_weighting_scheme calc
_refine_ls_wR_factor_gt 0.0763
_refine_ls_wR_factor_ref 0.0837
_reflns_number_gt 4503
_reflns_number_total 5246
_reflns_threshold_expression >2sigma(I)
_cod_data_source_file bp5066sup1.cif
_cod_data_source_block 35etpy_0m
_cod_database_code 2311658

loop_
_symmetry_equiv_pos_as_xyz
'x, y, z'
'-x, -y, -z'

loop_
_atom_site_type_symbol
_atom_site_label
_atom_site_fract_x
_atom_site_fract_y
_atom_site_fract_z
_atom_site_U_iso_or_equiv
_atom_site_adp_type
_atom_site_calc_flag
_atom_site_refinement_flags
_atom_site_occupancy
_atom_site_symmetry_multiplicity
C C1 0.5327(2) 0.20782(19) 0.42517(14) 0.0427(4) Uani d . 1 1
H H1 0.4292 0.1635 0.4296 0.051 Uiso calc R 1 1
C C2 0.6013(2) 0.1133(2) 0.39513(15) 0.0475(4) Uani d . 1 1
H H2 0.5443 0.0080 0.3798 0.057 Uiso calc R 1 1
C C3 0.7557(2) 0.1754(2) 0.38771(13) 0.0422(4) Uani d . 1 1
C C4 0.83193(19) 0.3330(2) 0.41028(13) 0.0405(4) Uani d . 1 1
H H4 0.9350 0.3802 0.4055 0.049 Uiso calc R 1 1
C C5 0.75535(18) 0.41989(19) 0.43978(12) 0.0364(3) Uani d . 1 1
H H5 0.8093 0.5255 0.4545 0.044 Uiso calc R 1 1
C C6 0.8352(2) 0.0752(2) 0.35582(18) 0.0592(5) Uani d . 1 1
H H6A 0.9446 0.1390 0.3618 0.071 Uiso calc R 1 1
H H6B 0.8293 0.0079 0.3997 0.071 Uiso calc R 1 1
C C7 0.7654(3) -0.0195(3) 0.25259(18) 0.0709(6) Uani d . 1 1
H H7A 0.6573 -0.0840 0.2461 0.106 Uiso calc R 1 1
H H7B 0.8200 -0.0814 0.2373 0.106 Uiso calc R 1 1
H H7C 0.7744 0.0462 0.2083 0.106 Uiso calc R 1 1
C C8 0.59751(19) 0.44665(19) 0.17368(12) 0.0378(3) Uani d . 1 1
C C9 0.6932(2) 0.3718(2) 0.17712(13) 0.0413(4) Uani d . 1 1
H H9 0.6734 0.2922 0.2084 0.050 Uiso calc R 1 1
C C10 0.8199(2) 0.4161(2) 0.13342(13) 0.0456(4) Uani d . 1 1
C C11 0.8462(2) 0.5349(2) 0.08748(14) 0.0485(4) Uani d . 1 1
H H11 0.9319 0.5662 0.0594 0.058 Uiso calc R 1 1
C C12 0.7482(2) 0.6085(2) 0.08213(13) 0.0463(4) Uani d . 1 1
C C13 0.6222(2) 0.5631(2) 0.12594(13) 0.0446(4) Uani d . 1 1
H H13 0.5550 0.6109 0.1232 0.053 Uiso calc R 1 1
C C14 0.9271(3) 0.3357(3) 0.1372(2) 0.0672(6) Uani d . 1 1
H H14A 0.9671 0.3400 0.2043 0.101 Uiso calc R 1 1
H H14B 1.0122 0.3850 0.1083 0.101 Uiso calc R 1 1
H H14C 0.8698 0.2311 0.1016 0.101 Uiso calc R 1 1
C C15 0.7780(3) 0.7351(3) 0.02916(16) 0.0630(6) Uani d . 1 1
H H15A 0.6994 0.7728 0.0323 0.094 Uiso calc R 1 1
H H15B 0.7747 0.6968 -0.0382 0.094 Uiso calc R 1 1
H H15C 0.8790 0.8164 0.0597 0.094 Uiso calc R 1 1
C C16 0.2901(2) 0.6754(2) 0.22377(13) 0.0412(4) Uani d . 1 1
C C17 0.2095(2) 0.6937(2) 0.29398(15) 0.0517(5) Uani d . 1 1
H H17 0.1899 0.6302 0.3371 0.062 Uiso calc R 1 1
C C18 0.1576(3) 0.8090(3) 0.29934(16) 0.0615(6) Uani d . 1 1
C C19 0.1929(3) 0.9038(2) 0.23628(17) 0.0644(6) Uani d . 1 1
H H19 0.1606 0.9823 0.2410 0.077 Uiso calc R 1 1
C C20 0.2745(3) 0.8863(2) 0.16629(17) 0.0603(6) Uani d . 1 1
C C21 0.3221(2) 0.7679(2) 0.15923(15) 0.0505(4) Uani d . 1 1
H H21 0.3747 0.7518 0.1115 0.061 Uiso calc R 1 1
C C22 0.0592(4) 0.8241(4) 0.3709(2) 0.1077(12) Uani d . 1 1
H H22A -0.0492 0.7726 0.3379 0.161 Uiso calc R 1 1
H H22B 0.0855 0.9301 0.3964 0.161 Uiso calc R 1 1
H H22C 0.0787 0.7793 0.4238 0.161 Uiso calc R 1 1
C C23 0.3114(4) 0.9920(3) 0.0974(2) 0.0979(10) Uani d . 1 1
H H23A 0.3577 1.0960 0.1347 0.147 Uiso calc R 1 1
H H23B 0.2169 0.9729 0.0522 0.147 Uiso calc R 1 1
H H23C 0.3830 0.9741 0.0617 0.147 Uiso calc R 1 1
P P1 0.41869(5) 0.49726(5) 0.28995(3) 0.03376(10) Uani d . 1 1
S S1 0.27203(5) 0.36042(5) 0.35399(3) 0.03779(11) Uani d . 1 1
S S2 0.59665(5) 0.66697(5) 0.38503(3) 0.03848(11) Uani d . 1 1
Ni Ni1 0.5000 0.5000 0.5000 0.03037(8) Uani d S 1 2
N N1 0.60740(15) 0.36043(15) 0.44840(10) 0.0343(3) Uani d . 1 1
O O1 0.47024(14) 0.39259(13) 0.21748(9) 0.0414(3) Uani d . 1 1
O O2 0.33424(15) 0.55433(14) 0.20882(9) 0.0439(3) Uani d . 1 1

loop_
_atom_site_aniso_label
_atom_site_aniso_U_11
_atom_site_aniso_U_22
_atom_site_aniso_U_33
_atom_site_aniso_U_12
_atom_site_aniso_U_13
_atom_site_aniso_U_23
C1 0.0340(8) 0.0339(8) 0.0600(11) 0.0140(7) 0.0130(8) 0.0093(8)
C2 0.0438(9) 0.0302(8) 0.0670(12) 0.0162(7) 0.0123(8) 0.0060(8)
C3 0.0400(9) 0.0405(9) 0.0486(10) 0.0229(7) 0.0067(7) 0.0054(7)
C4 0.0306(8) 0.0423(9) 0.0487(10) 0.0170(7) 0.0083(7) 0.0076(7)
C5 0.0315(8) 0.0316(8) 0.0456(9) 0.0134(6) 0.0074(7) 0.0090(7)
C6 0.0506(11) 0.0484(11) 0.0827(15) 0.0307(9) 0.0147(10) 0.0021(10)
C7 0.0953(18) 0.0632(14) 0.0712(15) 0.0492(14) 0.0289(13) 0.0118(12)
C8 0.0401(8) 0.0392(9) 0.0354(8) 0.0179(7) 0.0117(7) 0.0064(7)
C9 0.0454(9) 0.0420(9) 0.0409(9) 0.0228(8) 0.0105(7) 0.0100(7)
C10 0.0446(9) 0.0509(10) 0.0457(10) 0.0250(8) 0.0122(8) 0.0084(8)
C11 0.0490(10) 0.0562(11) 0.0437(10) 0.0226(9) 0.0199(8) 0.0112(8)
C12 0.0569(11) 0.0447(10) 0.0373(9) 0.0202(9) 0.0148(8) 0.0091(7)
C13 0.0540(10) 0.0451(10) 0.0448(10) 0.0286(9) 0.0164(8) 0.0136(8)
C14 0.0590(13) 0.0754(15) 0.0877(17) 0.0427(12) 0.0305(12) 0.0248(13)
C15 0.0838(16) 0.0600(13) 0.0576(13) 0.0318(12) 0.0331(11) 0.0286(10)
C16 0.0411(9) 0.0399(9) 0.0457(9) 0.0225(7) 0.0017(7) 0.0118(7)
C17 0.0606(12) 0.0596(12) 0.0520(11) 0.0405(10) 0.0125(9) 0.0206(9)
C18 0.0703(14) 0.0721(14) 0.0560(12) 0.0515(12) 0.0015(10) 0.0088(10)
C19 0.0742(15) 0.0490(12) 0.0692(14) 0.0393(11) -0.0120(12) 0.0041(10)
C20 0.0602(12) 0.0392(10) 0.0691(14) 0.0149(9) -0.0092(10) 0.0178(9)
C21 0.0477(10) 0.0463(10) 0.0530(11) 0.0160(8) 0.0039(8) 0.0168(9)
C22 0.148(3) 0.164(3) 0.086(2) 0.135(3) 0.042(2) 0.039(2)
C23 0.118(2) 0.0578(15) 0.111(2) 0.0260(16) 0.0098(19) 0.0481(16)
P1 0.0340(2) 0.0343(2) 0.0389(2) 0.01845(17) 0.01075(16) 0.01205(17)
S1 0.03103(19) 0.0366(2) 0.0455(2) 0.01274(16) 0.01009(16) 0.01176(17)
S2 0.0359(2) 0.0331(2) 0.0471(2) 0.01256(16) 0.01157(17) 0.01427(17)
Ni1 0.02844(14) 0.02798(15) 0.03867(16) 0.01456(11) 0.00938(11) 0.01019(11)
N1 0.0318(6) 0.0314(7) 0.0419(7) 0.0157(5) 0.0087(5) 0.0087(6)
O1 0.0442(6) 0.0370(6) 0.0505(7) 0.0209(5) 0.0202(5) 0.0122(5)
O2 0.0520(7) 0.0494(7) 0.0416(6) 0.0318(6) 0.0105(5) 0.0139(5)

loop_
_atom_type_symbol
_atom_type_description
_atom_type_scat_dispersion_real
_atom_type_scat_dispersion_imag
_atom_type_scat_source
C C 0.0033 0.0016 'International Tables Vol C Tables 4.2.6.8 and 6.1.1.4'
H H 0.0000 0.0000 'International Tables Vol C Tables 4.2.6.8 and 6.1.1.4'
P P 0.1023 0.0942 'International Tables Vol C Tables 4.2.6.8 and 6.1.1.4'
S S 0.1246 0.1234 'International Tables Vol C Tables 4.2.6.8 and 6.1.1.4'
Ni Ni 0.3393 1.1124 'International Tables Vol C Tables 4.2.6.8 and 6.1.1.4'
N N 0.0061 0.0033 'International Tables Vol C Tables 4.2.6.8 and 6.1.1.4'
O O 0.0106 0.0060 'International Tables Vol C Tables 4.2.6.8 and 6.1.1.4'

loop_
_geom_angle_atom_site_label_1
_geom_angle_atom_site_label_2
_geom_angle_atom_site_label_3
_geom_angle_site_symmetry_1
_geom_angle_site_symmetry_3
_geom_angle
N1 C1 C2 . . 123.48(16)
N1 C1 H1 . . 118.3
C2 C1 H1 . . 118.3
C1 C2 C3 . . 119.82(16)
C1 C2 H2 . . 120.1
C3 C2 H2 . . 120.1
C4 C3 C2 . . 116.63(15)
C4 C3 C6 . . 122.09(16)
C2 C3 C6 . . 121.27(17)
C5 C4 C3 . . 120.11(15)
C5 C4 H4 . . 119.9
C3 C4 H4 . . 119.9
N1 C5 C4 . . 123.41(15)
N1 C5 H5 . . 118.3
C4 C5 H5 . . 118.3
C7 C6 C3 . . 113.64(18)
C7 C6 H6A . . 108.8
C3 C6 H6A . . 108.8
C7 C6 H6B . . 108.8
C3 C6 H6B . . 108.8
H6A C6 H6B . . 107.7
C6 C7 H7A . . 109.5
C6 C7 H7B . . 109.5
H7A C7 H7B . . 109.5
C6 C7 H7C . . 109.5
H7A C7 H7C . . 109.5
H7B C7 H7C . . 109.5
C9 C8 C13 . . 121.48(16)
C9 C8 O1 . . 115.96(15)
C13 C8 O1 . . 122.50(15)
C8 C9 C10 . . 119.56(17)
C8 C9 H9 . . 120.2
C10 C9 H9 . . 120.2
C11 C10 C9 . . 118.79(17)
C11 C10 C14 . . 120.98(18)
C9 C10 C14 . . 120.23(18)
C10 C11 C12 . . 121.81(17)
C10 C11 H11 . . 119.1
C12 C11 H11 . . 119.1
C11 C12 C13 . . 118.81(18)
C11 C12 C15 . . 120.43(18)
C13 C12 C15 . . 120.76(18)
C8 C13 C12 . . 119.53(17)
C8 C13 H13 . . 120.2
C12 C13 H13 . . 120.2
C10 C14 H14A . . 109.5
C10 C14 H14B . . 109.5
H14A C14 H14B . . 109.5
C10 C14 H14C . . 109.5
H14A C14 H14C . . 109.5
H14B C14 H14C . . 109.5
C12 C15 H15A . . 109.5
C12 C15 H15B . . 109.5
H15A C15 H15B . . 109.5
C12 C15 H15C . . 109.5
H15A C15 H15C . . 109.5
H15B C15 H15C . . 109.5
C21 C16 C17 . . 122.07(17)
C21 C16 O2 . . 115.83(17)
C17 C16 O2 . . 121.93(16)
C16 C17 C18 . . 118.9(2)
C16 C17 H17 . . 120.5
C18 C17 H17 . . 120.5
C19 C18 C17 . . 118.9(2)
C19 C18 C22 . . 121.2(2)
C17 C18 C22 . . 119.8(2)
C18 C19 C20 . . 122.21(19)
C18 C19 H19 . . 118.9
C20 C19 H19 . . 118.9
C19 C20 C21 . . 118.7(2)
C19 C20 C23 . . 121.2(2)
C21 C20 C23 . . 120.2(2)
C16 C21 C20 . . 119.2(2)
C16 C21 H21 . . 120.4
C20 C21 H21 . . 120.4
C18 C22 H22A . . 109.5
C18 C22 H22B . . 109.5
H22A C22 H22B . . 109.5
C18 C22 H22C . . 109.5
H22A C22 H22C . . 109.5
H22B C22 H22C . . 109.5
C20 C23 H23A . . 109.5
C20 C23 H23B . . 109.5
H23A C23 H23B . . 109.5
C20 C23 H23C . . 109.5
H23A C23 H23C . . 109.5
H23B C23 H23C . . 109.5
O1 P1 O2 . . 97.83(7)
O1 P1 S2 . . 113.19(5)
O2 P1 S2 . . 112.47(5)
O1 P1 S1 . . 106.59(5)
O2 P1 S1 . . 113.14(5)
S2 P1 S1 . . 112.61(3)
P1 S1 Ni1 . . 81.477(19)
P1 S2 Ni1 . . 81.675(19)
N1 Ni1 N1 . 2_666 180.00(5)
N1 Ni1 S2 . . 90.85(4)
N1 Ni1 S2 2_666 . 89.15(4)
N1 Ni1 S2 . 2_666 89.15(4)
N1 Ni1 S2 2_666 2_666 90.85(4)
S2 Ni1 S2 . 2_666 180.0
N1 Ni1 S1 . 2_666 90.04(4)
N1 Ni1 S1 2_666 2_666 89.96(4)
S2 Ni1 S1 . 2_666 98.666(15)
S2 Ni1 S1 2_666 2_666 81.334(15)
N1 Ni1 S1 . . 89.96(4)
N1 Ni1 S1 2_666 . 90.04(4)
S2 Ni1 S1 . . 81.333(15)
S2 Ni1 S1 2_666 . 98.667(15)
S1 Ni1 S1 2_666 . 180.0
C5 N1 C1 . . 116.54(14)
C5 N1 Ni1 . . 121.50(11)
C1 N1 Ni1 . . 121.94(11)
C8 O1 P1 . . 125.11(11)
C16 O2 P1 . . 127.77(11)

loop_
_geom_bond_atom_site_label_1
_geom_bond_atom_site_label_2
_geom_bond_site_symmetry_2
_geom_bond_distance
C1 N1 . 1.341(2)
C1 C2 . 1.376(2)
C1 H1 . 0.9300
C2 C3 . 1.389(2)
C2 H2 . 0.9300
C3 C4 . 1.384(2)
C3 C6 . 1.511(2)
C4 C5 . 1.376(2)
C4 H4 . 0.9300
C5 N1 . 1.337(2)
C5 H5 . 0.9300
C6 C7 . 1.499(3)
C6 H6A . 0.9700
C6 H6B . 0.9700
C7 H7A . 0.9600
C7 H7B . 0.9600
C7 H7C . 0.9600
C8 C9 . 1.376(2)
C8 C13 . 1.381(3)
C8 O1 . 1.405(2)
C9 C10 . 1.392(2)
C9 H9 . 0.9300
C10 C11 . 1.383(3)
C10 C14 . 1.515(3)
C11 C12 . 1.386(3)
C11 H11 . 0.9300
C12 C13 . 1.388(3)
C12 C15 . 1.510(3)
C13 H13 . 0.9300
C14 H14A . 0.9600
C14 H14B . 0.9600
C14 H14C . 0.9600
C15 H15A . 0.9600
C15 H15B . 0.9600
C15 H15C . 0.9600
C16 C21 . 1.375(3)
C16 C17 . 1.377(3)
C16 O2 . 1.401(2)
C17 C18 . 1.395(3)
C17 H17 . 0.9300
C18 C19 . 1.376(3)
C18 C22 . 1.509(3)
C19 C20 . 1.379(3)
C19 H19 . 0.9300
C20 C21 . 1.395(3)
C20 C23 . 1.517(3)
C21 H21 . 0.9300
C22 H22A . 0.9600
C22 H22B . 0.9600
C22 H22C . 0.9600
C23 H23A . 0.9600
C23 H23B . 0.9600
C23 H23C . 0.9600
P1 O1 . 1.5978(12)
P1 O2 . 1.6051(12)
P1 S2 . 1.9709(6)
P1 S1 . 1.9748(6)
S1 Ni1 . 2.5213(5)
S2 Ni1 . 2.5164(4)
Ni1 N1 . 2.1083(13)
Ni1 N1 2_666 2.1083(13)
Ni1 S2 2_666 2.5164(4)
Ni1 S1 2_666 2.5213(5)

loop_
_geom_torsion_atom_site_label_1
_geom_torsion_atom_site_label_2
_geom_torsion_atom_site_label_3
_geom_torsion_atom_site_label_4
_geom_torsion_site_symmetry_1
_geom_torsion_site_symmetry_4
_geom_torsion
N1 C1 C2 C3 . . 0.0(3)
C1 C2 C3 C4 . . -1.0(3)
C1 C2 C3 C6 . . 179.47(19)
C2 C3 C4 C5 . . 1.0(3)
C6 C3 C4 C5 . . -179.48(18)
C3 C4 C5 N1 . . 0.0(3)
C4 C3 C6 C7 . . -115.1(2)
C2 C3 C6 C7 . . 64.5(3)
C13 C8 C9 C10 . . 1.4(3)
O1 C8 C9 C10 . . 178.54(15)
C8 C9 C10 C11 . . 0.0(3)
C8 C9 C10 C14 . . 179.53(18)
C9 C10 C11 C12 . . -1.4(3)
C14 C10 C11 C12 . . 179.14(19)
C10 C11 C12 C13 . . 1.3(3)
C10 C11 C12 C15 . . -178.44(19)
C9 C8 C13 C12 . . -1.4(3)
O1 C8 C13 C12 . . -178.39(15)
C11 C12 C13 C8 . . 0.1(3)
C15 C12 C13 C8 . . 179.82(18)
C21 C16 C17 C18 . . 0.4(3)
O2 C16 C17 C18 . . -174.57(18)
C16 C17 C18 C19 . . -2.0(3)
C16 C17 C18 C22 . . 175.7(2)
C17 C18 C19 C20 . . 1.7(3)
C22 C18 C19 C20 . . -176.0(2)
C18 C19 C20 C21 . . 0.2(3)
C18 C19 C20 C23 . . 179.8(2)
C17 C16 C21 C20 . . 1.5(3)
O2 C16 C21 C20 . . 176.76(16)
C19 C20 C21 C16 . . -1.8(3)
C23 C20 C21 C16 . . 178.7(2)
O1 P1 S1 Ni1 . . 109.59(5)
O2 P1 S1 Ni1 . . -144.04(5)
S2 P1 S1 Ni1 . . -15.11(2)
O1 P1 S2 Ni1 . . -105.86(5)
O2 P1 S2 Ni1 . . 144.41(5)
S1 P1 S2 Ni1 . . 15.13(2)
P1 S2 Ni1 N1 . . 78.82(4)
P1 S2 Ni1 N1 . 2_666 -101.18(4)
P1 S2 Ni1 S1 . 2_666 168.993(18)
P1 S2 Ni1 S1 . . -11.006(18)
P1 S1 Ni1 N1 . . -79.87(4)
P1 S1 Ni1 N1 . 2_666 100.13(4)
P1 S1 Ni1 S2 . . 10.991(18)
P1 S1 Ni1 S2 . 2_666 -169.009(18)
C4 C5 N1 C1 . . -1.0(2)
C4 C5 N1 Ni1 . . 177.26(13)
C2 C1 N1 C5 . . 0.9(3)
C2 C1 N1 Ni1 . . -177.25(15)
S2 Ni1 N1 C5 . . 47.95(12)
S2 Ni1 N1 C5 2_666 . -132.05(12)
S1 Ni1 N1 C5 2_666 . -50.72(12)
S1 Ni1 N1 C5 . . 129.28(12)
S2 Ni1 N1 C1 . . -133.94(13)
S2 Ni1 N1 C1 2_666 . 46.06(13)
S1 Ni1 N1 C1 2_666 . 127.40(13)
S1 Ni1 N1 C1 . . -52.61(13)
C9 C8 O1 P1 . . 133.96(14)
C13 C8 O1 P1 . . -48.9(2)
O2 P1 O1 C8 . . 77.40(14)
S2 P1 O1 C8 . . -41.20(14)
S1 P1 O1 C8 . . -165.54(12)
C21 C16 O2 P1 . . 136.57(15)
C17 C16 O2 P1 . . -48.1(2)
O1 P1 O2 C16 . . -165.41(14)
S2 P1 O2 C16 . . -46.26(16)
S1 P1 O2 C16 . . 82.74(15)
